data_2103407
loop_
_publ_author_name
'Nowell, Harriott'
'Attfield, J. Paul'
'Cole, Jason C.'

_publ_section_title
;
 The use of restraints in Rietveld refinement of molecular compounds; a
 case study using the crystal structure determination of tryptamine
 free base
;
_journal_issue 5
_journal_name_full 'Acta Crystallographica Section B'
_journal_page_first 835
_journal_page_last 840
_journal_paper_doi 10.1107/S0108768102011370
_journal_volume 58
_journal_year 2002
_space_group_IT_number 19
_symmetry_cell_setting orthorhombic
_symmetry_space_group_name_Hall 'P 2ac 2ab'
_symmetry_space_group_name_H-M 'P 21 21 21'
_cell_angle_alpha 90.0
_cell_angle_beta 90.0
_cell_angle_gamma 90.0
_cell_length_a 12.28593(6)
_cell_length_b 8.53351(4)
_cell_length_c 8.49385(4)
_cell_volume 890.513(7)
_cod_data_source_file bm0051.cif
_cod_data_source_block TRYPT_phase_1
_cod_database_code 2103407

loop_
_symmetry_equiv_pos_as_xyz
+x,+y,+z
+x+1/2,-y+1/2,-z
-x,+y+1/2,-z+1/2
-x+1/2,-y,+z+1/2

loop_
_atom_site_label
_atom_site_fract_x
_atom_site_fract_y
_atom_site_fract_z
_atom_site_U_iso_or_equiv
_atom_site_thermal_displace_type
_atom_site_occupancy
C1 .2030(4) .8790(7) 1.0953(5) .0464(7) Uiso 1.0
C2 .3076(4) .9420(6) 1.0836(5) .0464(7) Uiso 1.0
C3 .3748(4) .9048(7) .9605(6) .0464(7) Uiso 1.0
C4 .1659(4) .7708(6) .9885(6) .0464(7) Uiso 1.0
C5 .2333(3) .7249(6) .8653(5) .0464(7) Uiso 1.0
C6 .3376(3) .7930(6) .8526(5) .0464(7) Uiso 1.0
N7 .3864(3) .7303(5) .7217(5) .0507(14) Uiso 1.0
C8 .3178(4) .6250(7) .6542(5) .0464(7) Uiso 1.0
C9 .2223(3) .6177(6) .7353(5) .0464(7) Uiso 1.0
H10 .4567(13) .728(3) .708(3) .025 Uiso 1.0
C11 .1234(4) .5241(5) .6943(6) .0464(7) Uiso 1.0
C12 .0430(4) .6098(7) .5890(6) .0464(7) Uiso 1.0
N13 .0819(4) .6579(6) .4376(6) .0507(14) Uiso 1.0
H14 .4495(16) .943(4) .957(3) .025 Uiso 1.0
H15 .3254(15) 1.033(3) 1.143(3) .025 Uiso 1.0
H16 .1661(17) .885(3) 1.195(2) .025 Uiso 1.0
H17 .3334(17) .581(4) .553(3) .025 Uiso 1.0
H18 .1453(11) .4220(19) .647(2) .025 Uiso 1.0
H19 .0863(11) .4921(19) .7917(18) .025 Uiso 1.0
H20 .0922(18) .726(4) .998(3) .025 Uiso 1.0
H21 -.0196(13) .540(2) .5740(17) .025 Uiso 1.0
H22 .0158(18) .7059(18) .6429(18) .025 Uiso 1.0
H23 .108(3) .574(2) .378(3) .025 Uiso 1.0
H24 .126(3) .748(3) .432(3) .025 Uiso 1.0

loop_
_atom_type_symbol
C
N
H
